data_4319143
loop_
_publ_author_name
'Holger Fleischer'
'Dieter Schollmeyer'

_publ_section_title
;
 Molecular Structure of Te(OMe)4.ClTe(OMe)3, a Model for Ligand Exchange
 between Te(IV) Centers
;
_journal_name_full 'Inorganic Chemistry'
_journal_page_first 324
_journal_page_last 328
_journal_paper_doi 10.1021/ic000374t
_journal_volume 40
_journal_year 2001
_chemical_formula_sum 'C7 H21 Cl O7 Te2'
_chemical_formula_weight 507.88
_chemical_name_systematic
; 
 ? 
;
_space_group_IT_number 2
_symmetry_cell_setting triclinic
_symmetry_space_group_name_Hall '-P 1'
_symmetry_space_group_name_H-M 'P -1'
_atom_sites_solution_hydrogens geom
_atom_sites_solution_primary direct
_atom_sites_solution_secondary difmap
_audit_creation_method SHELXL-97
_cell_angle_alpha 99.975(6)
_cell_angle_beta 99.750(7)
_cell_angle_gamma 91.667(7)
_cell_formula_units_Z 2
_cell_length_a 7.1309(6)
_cell_length_b 10.3345(8)
_cell_length_c 10.6899(8)
_cell_measurement_reflns_used 100
_cell_measurement_temperature 203(2)
_cell_measurement_theta_max 15
_cell_measurement_theta_min 4
_cell_volume 763.28(11)
_computing_cell_refinement 'P4 Software'
_computing_data_collection 'P4 Software'
_computing_data_reduction 'P4 Software'
_computing_structure_refinement 'SHELXL-97 (Sheldrick, 1997)'
_computing_structure_solution 'SIR-92 (Altomare, 1994)'
_diffrn_ambient_temperature 203(2)
_diffrn_measured_fraction_theta_full 0.996
_diffrn_measured_fraction_theta_max 0.996
_diffrn_measurement_device 'euler cradle'
_diffrn_measurement_device_type 'P4 Siemens'
_diffrn_measurement_method \w/2\w
_diffrn_radiation_monochromator graphite
_diffrn_radiation_type MoK\a
_diffrn_radiation_wavelength 0.71069
_diffrn_reflns_av_R_equivalents 0.0331
_diffrn_reflns_av_sigmaI/netI 0.0659
_diffrn_reflns_limit_h_max 9
_diffrn_reflns_limit_h_min -1
_diffrn_reflns_limit_k_max 12
_diffrn_reflns_limit_k_min -12
_diffrn_reflns_limit_l_max 13
_diffrn_reflns_limit_l_min -13
_diffrn_reflns_number 4121
_diffrn_reflns_theta_full 26.99
_diffrn_reflns_theta_max 26.99
_diffrn_reflns_theta_min 2.54
_diffrn_source 'sealed tube'
_diffrn_standards_interval_count 97
_diffrn_standards_number 3
_exptl_absorpt_coefficient_mu 4.014
_exptl_absorpt_correction_T_max 0.96
_exptl_absorpt_correction_T_min 0.75
_exptl_absorpt_correction_type 'Psi scans'
_exptl_absorpt_process_details Platon
_exptl_crystal_colour white
_exptl_crystal_density_diffrn 2.210
_exptl_crystal_density_method 'not measured'
_exptl_crystal_description block
_exptl_crystal_F_000 480
_exptl_crystal_size_max 0.12
_exptl_crystal_size_mid 0.12
_exptl_crystal_size_min 0.10
_refine_diff_density_max 1.388
_refine_diff_density_min -1.357
_refine_diff_density_rms 0.197
_refine_ls_extinction_method none
_refine_ls_goodness_of_fit_ref 1.042
_refine_ls_hydrogen_treatment riding
_refine_ls_matrix_type full
_refine_ls_number_parameters 154
_refine_ls_number_reflns 3314
_refine_ls_number_restraints 0
_refine_ls_restrained_S_all 1.042
_refine_ls_R_factor_all 0.0743
_refine_ls_R_factor_obs 0.0445
_refine_ls_shift/su_max 0.000
_refine_ls_shift/su_mean 0.000
_refine_ls_structure_factor_coef Fsqd
_refine_ls_weighting_details 'calc w=1/[\s^2^(Fo^2^)+(0.0540P)^2^+0.2185P] where P=(Fo^2^+2Fc^2^)/3'
_refine_ls_weighting_scheme calc
_refine_ls_wR_factor_obs 0.0985
_refine_ls_wR_factor_ref 0.1116
_reflns_number_observed 2377
_reflns_number_total 3314
_reflns_observed_criterion >2sigma(I)
_cod_data_source_file ic000374t.cif
_cod_data_source_block C7H21ClO7Te2
_cod_original_cell_volume 763.28(10)
_cod_database_code 4319143

loop_
_symmetry_equiv_pos_as_xyz
'x, y, z'
'-x, -y, -z'

loop_
_atom_site_label
_atom_site_type_symbol
_atom_site_fract_x
_atom_site_fract_y
_atom_site_fract_z
_atom_site_U_iso_or_equiv
_atom_site_adp_type
_atom_site_occupancy
_atom_site_symmetry_multiplicity
_atom_site_calc_flag
_atom_site_refinement_flags
_atom_site_disorder_assembly
_atom_site_disorder_group
Te1 Te 0.02067(7) 0.11139(4) 0.18898(5) 0.02930(16) Uani 1 1 d . . .
Te2 Te 0.41396(7) 0.41360(4) 0.32238(4) 0.02499(15) Uani 1 1 d . . .
Cl1 Cl -0.2330(5) 0.2067(3) 0.3439(3) 0.0653(7) Uani 1 1 d . . .
O11 O 0.2062(11) 0.0344(8) 0.0787(7) 0.061(2) Uani 1 1 d . . .
C11 C 0.331(2) -0.0327(9) 0.1184(11) 0.091(5) Uani 1 1 d . . .
H11A H 0.4050 -0.0607 0.0515 0.136 Uiso 1 1 calc R . .
H11B H 0.2744 -0.1093 0.1422 0.136 Uiso 1 1 calc R . .
H11C H 0.4134 0.0182 0.1934 0.136 Uiso 1 1 calc R . .
O12 O -0.0171(12) -0.0617(7) 0.2330(8) 0.070(2) Uani 1 1 d . . .
C12 C -0.1908(17) -0.1285(10) 0.2098(10) 0.061(3) Uani 1 1 d . . .
H12A H -0.1773 -0.2121 0.2389 0.092 Uiso 1 1 calc R . .
H12B H -0.2411 -0.1440 0.1179 0.092 Uiso 1 1 calc R . .
H12C H -0.2775 -0.0769 0.2559 0.092 Uiso 1 1 calc R . .
O13 O 0.2121(8) 0.1520(5) 0.3407(5) 0.0364(13) Uani 1 1 d . . .
C13 C 0.2262(19) 0.0863(11) 0.4430(10) 0.074(4) Uani 1 1 d . . .
H13A H 0.3346 0.1238 0.5083 0.111 Uiso 1 1 calc R . .
H13B H 0.2432 -0.0061 0.4133 0.111 Uiso 1 1 calc R . .
H13C H 0.1107 0.0947 0.4796 0.111 Uiso 1 1 calc R . .
O14 O 0.1624(8) 0.3085(5) 0.1813(5) 0.0351(13) Uani 1 1 d . . .
C14 C 0.0625(13) 0.3722(9) 0.0861(8) 0.042(2) Uani 1 1 d . . .
H14A H -0.0407 0.3134 0.0338 0.063 Uiso 1 1 calc R . .
H14B H 0.1488 0.3963 0.0317 0.063 Uiso 1 1 calc R . .
H14C H 0.0107 0.4509 0.1274 0.063 Uiso 1 1 calc R . .
O21 O 0.5071(8) 0.4471(5) 0.1724(5) 0.0337(12) Uani 1 1 d . . .
C21 C 0.5312(14) 0.3402(9) 0.0713(8) 0.044(2) Uani 1 1 d . . .
H21A H 0.5797 0.3750 0.0036 0.066 Uiso 1 1 calc R . .
H21B H 0.4093 0.2924 0.0360 0.066 Uiso 1 1 calc R . .
H21C H 0.6208 0.2812 0.1064 0.066 Uiso 1 1 calc R . .
O22 O 0.6168(8) 0.5431(5) 0.4264(5) 0.0332(12) Uani 1 1 d . . .
C22 C 0.8000(12) 0.5620(9) 0.3934(9) 0.044(2) Uani 1 1 d . . .
H22A H 0.8749 0.6301 0.4579 0.065 Uiso 1 1 calc R . .
H22B H 0.7853 0.5884 0.3097 0.065 Uiso 1 1 calc R . .
H22C H 0.8644 0.4804 0.3902 0.065 Uiso 1 1 calc R . .
O23 O 0.2427(8) 0.5511(5) 0.3209(5) 0.0356(13) Uani 1 1 d . . .
C23 C 0.3001(17) 0.6825(9) 0.3132(11) 0.057(3) Uani 1 1 d . . .
H23A H 0.1913 0.7367 0.3137 0.086 Uiso 1 1 calc R . .
H23B H 0.3496 0.6825 0.2341 0.086 Uiso 1 1 calc R . .
H23C H 0.3985 0.7178 0.3867 0.086 Uiso 1 1 calc R . .

loop_
_atom_site_aniso_label
_atom_site_aniso_U_11
_atom_site_aniso_U_22
_atom_site_aniso_U_33
_atom_site_aniso_U_23
_atom_site_aniso_U_13
_atom_site_aniso_U_12
Te1 0.0317(3) 0.0232(3) 0.0298(3) 0.00199(19) 0.0001(2) -0.0013(2)
Te2 0.0276(3) 0.0235(2) 0.0223(2) 0.00002(18) 0.0044(2) -0.0007(2)
Cl1 0.0712(19) 0.0602(16) 0.0618(16) -0.0035(13) 0.0195(14) 0.0002(14)
O11 0.059(5) 0.075(5) 0.046(4) -0.007(4) 0.022(4) 0.003(4)
C11 0.200(17) 0.032(5) 0.068(7) 0.015(5) 0.088(10) 0.064(8)
O12 0.071(5) 0.043(4) 0.090(6) 0.035(4) -0.022(4) -0.017(4)
C12 0.084(8) 0.048(6) 0.049(6) 0.017(5) 0.002(5) -0.027(6)
O13 0.034(3) 0.032(3) 0.037(3) 0.005(2) -0.007(2) -0.006(2)
C13 0.099(9) 0.064(7) 0.046(6) 0.028(5) -0.034(6) -0.035(7)
O14 0.034(3) 0.033(3) 0.035(3) 0.008(2) -0.003(2) 0.001(2)
C14 0.038(5) 0.048(5) 0.037(4) 0.012(4) -0.008(4) 0.004(4)
O21 0.041(3) 0.039(3) 0.021(2) 0.001(2) 0.010(2) -0.007(3)
C21 0.049(6) 0.058(6) 0.023(4) -0.005(4) 0.012(4) 0.003(5)
O22 0.032(3) 0.037(3) 0.026(3) -0.005(2) 0.004(2) -0.009(2)
C22 0.032(5) 0.048(5) 0.050(5) 0.006(4) 0.010(4) -0.010(4)
O23 0.035(3) 0.029(3) 0.043(3) 0.004(2) 0.007(3) 0.008(2)
C23 0.078(8) 0.030(4) 0.067(7) 0.013(4) 0.019(6) 0.012(5)

loop_
_atom_type_symbol
_atom_type_description
_atom_type_scat_dispersion_real
_atom_type_scat_dispersion_imag
_atom_type_scat_source
C C 0.0033 0.0016 'International Tables Vol C Tables 4.2.6.8 and 6.1.1.4'
H H 0.0000 0.0000 'International Tables Vol C Tables 4.2.6.8 and 6.1.1.4'
O O 0.0106 0.0060 'International Tables Vol C Tables 4.2.6.8 and 6.1.1.4'
Cl Cl 0.1484 0.1585 'International Tables Vol C Tables 4.2.6.8 and 6.1.1.4'
Te Te -0.5308 1.6751 'International Tables Vol C Tables 4.2.6.8 and 6.1.1.4'

loop_
_geom_angle_atom_site_label_1
_geom_angle_atom_site_label_2
_geom_angle_atom_site_label_3
_geom_angle
_geom_angle_site_symmetry_1
_geom_angle_site_symmetry_3
_geom_angle_publ_flag
O13 Te1 O12 87.7(3) . . ?
O13 Te1 O11 93.1(3) . . ?
O12 Te1 O11 88.3(4) . . ?
O13 Te1 O14 74.2(2) . . ?
O12 Te1 O14 160.3(3) . . ?
O11 Te1 O14 85.2(3) . . ?
O13 Te1 Cl1 86.4(2) . . ?
O12 Te1 Cl1 89.2(3) . . ?
O11 Te1 Cl1 177.5(2) . . ?
O14 Te1 Cl1 97.00(16) . . ?
O23 Te2 O21 93.8(2) . . ?
O23 Te2 O22 88.9(2) . . ?
O21 Te2 O22 87.4(2) . . ?
O23 Te2 O14 79.8(2) . . ?
O21 Te2 O14 85.2(2) . . ?
O22 Te2 O14 166.1(2) . . ?
C11 O11 Te1 121.7(7) . . ?
C12 O12 Te1 123.0(7) . . ?
C13 O13 Te1 124.3(6) . . ?
C14 O14 Te2 120.2(5) . . ?
C14 O14 Te1 113.2(5) . . ?
Te2 O14 Te1 126.1(2) . . ?
C21 O21 Te2 120.7(5) . . ?
C22 O22 Te2 124.0(5) . . ?
C23 O23 Te2 122.8(6) . . ?

loop_
_geom_bond_atom_site_label_1
_geom_bond_atom_site_label_2
_geom_bond_distance
_geom_bond_site_symmetry_2
_geom_bond_publ_flag
Te1 O13 1.910(5) . ?
Te1 O12 1.949(6) . ?
Te1 O11 2.009(7) . ?
Te1 O14 2.268(5) . ?
Te1 Cl1 2.746(3) . ?
Te2 O23 1.901(5) . ?
Te2 O21 1.916(5) . ?
Te2 O22 1.987(5) . ?
Te2 O14 2.253(5) . ?
O11 C11 1.209(14) . ?
O12 C12 1.363(12) . ?
O13 C13 1.376(10) . ?
O14 C14 1.411(9) . ?
O21 C21 1.441(9) . ?
O22 C22 1.426(10) . ?
O23 C23 1.427(10) . ?

loop_
_geom_torsion_atom_site_label_1
_geom_torsion_atom_site_label_2
_geom_torsion_atom_site_label_3
_geom_torsion_atom_site_label_4
_geom_torsion
_geom_torsion_site_symmetry_1
_geom_torsion_site_symmetry_2
_geom_torsion_site_symmetry_3
_geom_torsion_site_symmetry_4
_geom_torsion_publ_flag
O13 Te1 O11 C11 39.5(11) . . . . ?
O12 Te1 O11 C11 -48.0(11) . . . . ?
O14 Te1 O11 C11 113.4(11) . . . . ?
Cl1 Te1 O11 C11 -38(6) . . . . ?
O13 Te1 O12 C12 145.1(9) . . . . ?
O11 Te1 O12 C12 -121.8(9) . . . . ?
O14 Te1 O12 C12 167.6(7) . . . . ?
Cl1 Te1 O12 C12 58.7(9) . . . . ?
O12 Te1 O13 C13 -20.1(9) . . . . ?
O11 Te1 O13 C13 -108.3(9) . . . . ?
O14 Te1 O13 C13 167.6(9) . . . . ?
Cl1 Te1 O13 C13 69.3(9) . . . . ?
O23 Te2 O14 C14 42.7(6) . . . . ?
O21 Te2 O14 C14 -52.1(6) . . . . ?
O22 Te2 O14 C14 6.0(13) . . . . ?
O23 Te2 O14 Te1 -128.9(4) . . . . ?
O21 Te2 O14 Te1 136.3(4) . . . . ?
O22 Te2 O14 Te1 -165.6(7) . . . . ?
O13 Te1 O14 C14 -168.3(6) . . . . ?
O12 Te1 O14 C14 168.3(10) . . . . ?
O11 Te1 O14 C14 97.2(6) . . . . ?
Cl1 Te1 O14 C14 -84.0(6) . . . . ?
O13 Te1 O14 Te2 3.9(3) . . . . ?
O12 Te1 O14 Te2 -19.5(11) . . . . ?
O11 Te1 O14 Te2 -90.7(4) . . . . ?
Cl1 Te1 O14 Te2 88.1(3) . . . . ?
O23 Te2 O21 C21 -135.5(6) . . . . ?
O22 Te2 O21 C21 135.8(6) . . . . ?
O14 Te2 O21 C21 -56.0(6) . . . . ?
O23 Te2 O22 C22 -127.5(6) . . . . ?
O21 Te2 O22 C22 -33.7(6) . . . . ?
O14 Te2 O22 C22 -91.5(11) . . . . ?
O21 Te2 O23 C23 -50.9(7) . . . . ?
O22 Te2 O23 C23 36.4(7) . . . . ?
O14 Te2 O23 C23 -135.4(7) . . . . ?
